data_7019454
loop_
_publ_author_name
'Zhang, Jie'
'Adhikary, Anubendu'
'King, Krista M.'
'Krause, Jeanette A.'
'Guan, Hairong'

_publ_section_title
;
 Substituent effects on Ni-S bond dissociation energies and kinetic
 stability of nickel arylthiolate complexes supported by a
 bis(phosphinite)-based pincer ligand.
;
_journal_issue 26
_journal_name_full 'Dalton transactions (Cambridge, England : 2003)'
_journal_page_first 7959
_journal_page_last 7968
_journal_paper_doi 10.1039/c2dt30407d
_journal_volume 41
_journal_year 2012
_chemical_formula_moiety 'C25 H38 Ni O3 P2 S'
_chemical_formula_sum 'C25 H38 Ni O3 P2 S'
_chemical_formula_weight 539.26
_chemical_name_systematic
;
?
;
_space_group_IT_number 15
_symmetry_cell_setting monoclinic
_symmetry_space_group_name_Hall '-C 2yc'
_symmetry_space_group_name_H-M 'C 1 2/c 1'
_atom_sites_solution_hydrogens geom
_atom_sites_solution_primary direct
_atom_sites_solution_secondary difmap
_audit_creation_method SHELXL-97
_cell_angle_alpha 90.00
_cell_angle_beta 129.255(3)
_cell_angle_gamma 90.00
_cell_formula_units_Z 8
_cell_length_a 36.0524(10)
_cell_length_b 7.6168(2)
_cell_length_c 25.0220(8)
_cell_measurement_reflns_used 9979
_cell_measurement_temperature 150(2)
_cell_measurement_theta_max 67.49
_cell_measurement_theta_min 2.47
_cell_volume 5320.6(3)
_computing_cell_refinement 'Bruker SAINT v7.46A'
_computing_data_collection 'Bruker SMART v5.632'
_computing_data_reduction 'Bruker SAINT v7.46A'
_computing_molecular_graphics 'Bruker SHELXTL v6.14'
_computing_publication_material 'Bruker SHELXTL v6.14'
_computing_structure_refinement 'Bruker SHELXTL v6.14'
_computing_structure_solution 'Bruker SHELXTL v6.14'
_diffrn_ambient_temperature 150(2)
_diffrn_detector_area_resol_mean 0.83
_diffrn_measured_fraction_theta_full 0.951
_diffrn_measured_fraction_theta_max 0.951
_diffrn_measurement_device_type 'Bruker SMART6000 CCD'
_diffrn_measurement_method '\w scans'
_diffrn_radiation_monochromator graphite
_diffrn_radiation_source 'fine-focus sealed tube'
_diffrn_radiation_type CuK\a
_diffrn_radiation_wavelength 1.54178
_diffrn_reflns_av_R_equivalents 0.0356
_diffrn_reflns_av_sigmaI/netI 0.0247
_diffrn_reflns_limit_h_max 41
_diffrn_reflns_limit_h_min -42
_diffrn_reflns_limit_k_max 8
_diffrn_reflns_limit_k_min -8
_diffrn_reflns_limit_l_max 28
_diffrn_reflns_limit_l_min -25
_diffrn_reflns_number 21489
_diffrn_reflns_theta_full 67.94
_diffrn_reflns_theta_max 67.94
_diffrn_reflns_theta_min 3.17
_diffrn_standards_decay_% 0
_exptl_absorpt_coefficient_mu 3.109
_exptl_absorpt_correction_T_max 0.8857
_exptl_absorpt_correction_T_min 0.5752
_exptl_absorpt_correction_type multi-scan
_exptl_absorpt_process_details 'SADABS v2008/1 (Sheldrick)'
_exptl_crystal_colour orange
_exptl_crystal_density_diffrn 1.346
_exptl_crystal_density_method 'not measured'
_exptl_crystal_description 'rectangular plate'
_exptl_crystal_F_000 2288
_exptl_crystal_size_max 0.20
_exptl_crystal_size_mid 0.08
_exptl_crystal_size_min 0.04
_refine_diff_density_max 0.531
_refine_diff_density_min -0.239
_refine_diff_density_rms 0.056
_refine_ls_extinction_method none
_refine_ls_goodness_of_fit_ref 1.033
_refine_ls_hydrogen_treatment constr
_refine_ls_matrix_type full
_refine_ls_number_parameters 298
_refine_ls_number_reflns 4603
_refine_ls_number_restraints 0
_refine_ls_restrained_S_all 1.033
_refine_ls_R_factor_all 0.0379
_refine_ls_R_factor_gt 0.0321
_refine_ls_shift/su_max 0.001
_refine_ls_shift/su_mean 0.000
_refine_ls_structure_factor_coef Fsqd
_refine_ls_weighting_details 'calc w=1/[\s^2^(Fo^2^)+(0.0520P)^2^+4.3852P] where P=(Fo^2^+2Fc^2^)/3'
_refine_ls_weighting_scheme calc
_refine_ls_wR_factor_gt 0.0838
_refine_ls_wR_factor_ref 0.0876
_reflns_number_gt 4021
_reflns_number_total 4603
_reflns_threshold_expression >2\s(I)
_cod_data_source_file c2dt30407d.txt
_cod_data_source_block 2A
_cod_depositor_comments
;
The following automatic conversions were performed:

'_symmetry_cell_setting' value 'Monoclinic' changed to 'monoclinic'
according to /home/saulius/struct/CIF-dictionaries/cif_core.dic
dictionary named 'cif_core.dic' version 2.4.1 from 2010-06-29.

Automatic conversion script
Id: cif_fix_values 1891 2012-01-12 08:04:46Z andrius 
;
_cod_original_sg_symbol_H-M C2/c
_cod_database_code 7019454

loop_
_symmetry_equiv_pos_as_xyz
'x, y, z'
'-x, y, -z+1/2'
'x+1/2, y+1/2, z'
'-x+1/2, y+1/2, -z+1/2'
'-x, -y, -z'
'x, -y, z-1/2'
'-x+1/2, -y+1/2, -z'
'x+1/2, -y+1/2, z-1/2'

loop_
_atom_site_label
_atom_site_type_symbol
_atom_site_fract_x
_atom_site_fract_y
_atom_site_fract_z
_atom_site_U_iso_or_equiv
_atom_site_adp_type
_atom_site_occupancy
_atom_site_symmetry_multiplicity
_atom_site_calc_flag
_atom_site_refinement_flags
Ni Ni 0.136258(11) 0.08313(4) 0.251833(15) 0.02143(11) Uani 1 1 d .
S1 S 0.145193(17) -0.10363(6) 0.19264(2) 0.02580(13) Uani 1 1 d .
P1 P 0.062646(17) 0.17581(7) 0.17940(2) 0.02449(13) Uani 1 1 d .
P2 P 0.207956(16) 0.03030(7) 0.34252(2) 0.02173(12) Uani 1 1 d .
O1 O 0.05283(5) 0.2890(2) 0.22613(7) 0.0328(3) Uani 1 1 d .
O2 O 0.21392(5) 0.11710(18) 0.40841(7) 0.0260(3) Uani 1 1 d .
O3 O 0.10198(5) 0.2266(2) -0.05690(8) 0.0358(4) Uani 1 1 d .
C1 C 0.13373(7) 0.2045(3) 0.31575(10) 0.0239(4) Uani 1 1 d .
C2 C 0.09277(7) 0.2914(3) 0.29575(10) 0.0271(4) Uani 1 1 d .
C3 C 0.09004(8) 0.3794(3) 0.34168(11) 0.0317(5) Uani 1 1 d .
H3 H 0.0614 0.4373 0.3261 0.038 Uiso 1 1 calc R
C4 C 0.13031(8) 0.3808(3) 0.41107(11) 0.0317(5) Uani 1 1 d .
H4 H 0.1293 0.4421 0.4432 0.038 Uiso 1 1 calc R
C5 C 0.17208(7) 0.2939(3) 0.43439(10) 0.0282(4) Uani 1 1 d .
H5 H 0.1994 0.2940 0.4819 0.034 Uiso 1 1 calc R
C6 C 0.17256(7) 0.2070(3) 0.38609(10) 0.0237(4) Uani 1 1 d .
C7 C 0.04297(7) 0.3346(3) 0.11132(11) 0.0299(5) Uani 1 1 d .
H7 H 0.0465 0.2785 0.0786 0.036 Uiso 1 1 calc R
C8 C 0.07637(8) 0.4935(3) 0.14362(13) 0.0387(5) Uani 1 1 d .
H8A H 0.0700 0.5695 0.1070 0.058 Uiso 1 1 calc R
H8B H 0.1097 0.4537 0.1730 0.058 Uiso 1 1 calc R
H8C H 0.0708 0.5593 0.1716 0.058 Uiso 1 1 calc R
C9 C -0.00968(8) 0.3912(3) 0.06965(12) 0.0387(5) Uani 1 1 d .
H9A H -0.0175 0.4793 0.0353 0.058 Uiso 1 1 calc R
H9B H -0.0145 0.4416 0.1009 0.058 Uiso 1 1 calc R
H9C H -0.0306 0.2889 0.0462 0.058 Uiso 1 1 calc R
C10 C 0.01584(7) 0.0085(3) 0.14106(10) 0.0268(4) Uani 1 1 d .
H10 H -0.0149 0.0674 0.1230 0.032 Uiso 1 1 calc R
C11 C 0.02880(8) -0.1224(3) 0.19709(12) 0.0378(5) Uani 1 1 d .
H11A H 0.0034 -0.2106 0.1771 0.057 Uiso 1 1 calc R
H11B H 0.0322 -0.0598 0.2342 0.057 Uiso 1 1 calc R
H11C H 0.0591 -0.1804 0.2158 0.057 Uiso 1 1 calc R
C12 C 0.00913(7) -0.0810(3) 0.08073(11) 0.0313(5) Uani 1 1 d .
H12A H -0.0119 -0.1831 0.0657 0.047 Uiso 1 1 calc R
H12B H 0.0403 -0.1193 0.0955 0.047 Uiso 1 1 calc R
H12C H -0.0053 0.0021 0.0424 0.047 Uiso 1 1 calc R
C13 C 0.25755(7) 0.1395(3) 0.35260(10) 0.0274(4) Uani 1 1 d .
H13 H 0.2870 0.1264 0.4018 0.033 Uiso 1 1 calc R
C14 C 0.24634(9) 0.3354(3) 0.33794(13) 0.0404(5) Uani 1 1 d .
H14A H 0.2729 0.3954 0.3443 0.061 Uiso 1 1 calc R
H14B H 0.2420 0.3847 0.3698 0.061 Uiso 1 1 calc R
H14C H 0.2169 0.3516 0.2903 0.061 Uiso 1 1 calc R
C15 C 0.26777(8) 0.0581(3) 0.30723(12) 0.0377(5) Uani 1 1 d .
H15A H 0.2943 0.1208 0.3144 0.057 Uiso 1 1 calc R
H15B H 0.2391 0.0670 0.2586 0.057 Uiso 1 1 calc R
H15C H 0.2764 -0.0658 0.3196 0.057 Uiso 1 1 calc R
C16 C 0.22483(7) -0.1984(3) 0.36895(10) 0.0266(4) Uani 1 1 d .
H16 H 0.2286 -0.2557 0.3367 0.032 Uiso 1 1 calc R
C17 C 0.18390(8) -0.2914(3) 0.36113(12) 0.0360(5) Uani 1 1 d .
H17A H 0.1925 -0.4145 0.3751 0.054 Uiso 1 1 calc R
H17B H 0.1547 -0.2856 0.3128 0.054 Uiso 1 1 calc R
H17C H 0.1783 -0.2334 0.3905 0.054 Uiso 1 1 calc R
C18 C 0.27230(8) -0.2171(3) 0.44240(11) 0.0370(5) Uani 1 1 d .
H18A H 0.2785 -0.3415 0.4552 0.055 Uiso 1 1 calc R
H18B H 0.2704 -0.1530 0.4746 0.055 Uiso 1 1 calc R
H18C H 0.2984 -0.1689 0.4444 0.055 Uiso 1 1 calc R
C31 C 0.13174(6) -0.0052(3) 0.11828(10) 0.0243(4) Uani 1 1 d .
C32 C 0.12270(7) -0.1108(3) 0.06539(10) 0.0261(4) Uani 1 1 d .
H32 H 0.1227 -0.2348 0.0694 0.031 Uiso 1 1 calc R
C33 C 0.11367(7) -0.0390(3) 0.00704(10) 0.0272(4) Uani 1 1 d .
H33 H 0.1084 -0.1137 -0.0276 0.033 Uiso 1 1 calc R
C34 C 0.11239(7) 0.1412(3) -0.00042(10) 0.0280(4) Uani 1 1 d .
C35 C 0.12173(8) 0.2489(3) 0.05191(11) 0.0315(5) Uani 1 1 d .
H35 H 0.1211 0.3729 0.0473 0.038 Uiso 1 1 calc R
C36 C 0.13184(7) 0.1761(3) 0.11025(11) 0.0293(5) Uani 1 1 d .
H36 H 0.1391 0.2515 0.1460 0.035 Uiso 1 1 calc R
C37 C 0.10175(8) 0.1230(3) -0.10459(12) 0.0368(5) Uani 1 1 d .
H37A H 0.0974 0.1995 -0.1397 0.055 Uiso 1 1 calc R
H37B H 0.0754 0.0380 -0.1269 0.055 Uiso 1 1 calc R
H37C H 0.1323 0.0603 -0.0799 0.055 Uiso 1 1 calc R

loop_
_atom_site_aniso_label
_atom_site_aniso_U_11
_atom_site_aniso_U_22
_atom_site_aniso_U_33
_atom_site_aniso_U_23
_atom_site_aniso_U_13
_atom_site_aniso_U_12
Ni 0.01909(18) 0.0285(2) 0.01636(18) -0.00165(12) 0.01105(14) 0.00069(13)
S1 0.0261(3) 0.0322(3) 0.0204(2) -0.00230(18) 0.0153(2) 0.0024(2)
P1 0.0205(2) 0.0305(3) 0.0196(3) -0.00190(19) 0.0113(2) 0.0016(2)
P2 0.0194(2) 0.0287(3) 0.0169(2) -0.00082(18) 0.01140(19) -0.00001(19)
O1 0.0243(7) 0.0452(9) 0.0239(7) -0.0044(6) 0.0128(6) 0.0080(7)
O2 0.0229(7) 0.0348(8) 0.0183(7) -0.0028(6) 0.0121(6) 0.0010(6)
O3 0.0433(9) 0.0408(9) 0.0317(8) 0.0036(7) 0.0277(7) 0.0015(7)
C1 0.0258(10) 0.0262(10) 0.0225(10) -0.0028(8) 0.0167(8) -0.0027(8)
C2 0.0257(10) 0.0320(11) 0.0219(10) -0.0011(8) 0.0143(8) -0.0003(8)
C3 0.0293(11) 0.0353(12) 0.0355(12) -0.0039(9) 0.0229(10) 0.0039(9)
C4 0.0398(12) 0.0342(12) 0.0300(12) -0.0065(9) 0.0263(10) -0.0011(9)
C5 0.0314(11) 0.0340(12) 0.0205(10) -0.0045(8) 0.0170(9) -0.0038(9)
C6 0.0244(10) 0.0250(10) 0.0245(10) -0.0014(8) 0.0169(8) -0.0029(8)
C7 0.0300(11) 0.0285(11) 0.0276(11) 0.0008(8) 0.0166(9) 0.0008(9)
C8 0.0368(12) 0.0307(12) 0.0456(14) -0.0033(10) 0.0246(11) -0.0018(10)
C9 0.0295(12) 0.0386(13) 0.0355(13) 0.0068(10) 0.0146(10) 0.0041(10)
C10 0.0200(9) 0.0328(11) 0.0250(10) 0.0004(8) 0.0130(8) 0.0007(8)
C11 0.0375(13) 0.0436(14) 0.0348(13) 0.0059(10) 0.0241(11) 0.0001(10)
C12 0.0263(11) 0.0355(12) 0.0260(11) -0.0037(9) 0.0136(9) -0.0038(9)
C13 0.0206(10) 0.0357(12) 0.0250(10) -0.0022(8) 0.0140(8) -0.0026(8)
C14 0.0380(13) 0.0365(13) 0.0503(15) 0.0004(11) 0.0298(12) -0.0057(10)
C15 0.0337(12) 0.0508(14) 0.0393(13) -0.0075(10) 0.0280(11) -0.0079(10)
C16 0.0272(10) 0.0303(11) 0.0241(10) 0.0013(8) 0.0170(9) 0.0026(9)
C17 0.0353(12) 0.0340(12) 0.0402(13) 0.0076(10) 0.0246(10) 0.0030(10)
C18 0.0306(12) 0.0427(13) 0.0306(12) 0.0069(10) 0.0160(10) 0.0082(10)
C31 0.0176(9) 0.0341(11) 0.0222(10) -0.0041(8) 0.0130(8) -0.0020(8)
C32 0.0240(10) 0.0305(11) 0.0229(10) -0.0039(8) 0.0145(8) -0.0011(8)
C33 0.0231(10) 0.0375(12) 0.0216(10) -0.0071(8) 0.0145(8) -0.0032(9)
C34 0.0237(10) 0.0393(12) 0.0253(11) 0.0009(9) 0.0175(9) -0.0016(9)
C35 0.0347(11) 0.0292(11) 0.0367(12) -0.0033(9) 0.0255(10) -0.0044(9)
C36 0.0299(11) 0.0355(12) 0.0279(11) -0.0085(9) 0.0209(9) -0.0052(9)
C37 0.0374(12) 0.0524(15) 0.0283(12) -0.0009(10) 0.0245(10) -0.0034(11)

loop_
_atom_type_symbol
_atom_type_description
_atom_type_scat_dispersion_real
_atom_type_scat_dispersion_imag
_atom_type_scat_source
C C 0.0181 0.0091 'International Tables Vol C Tables 4.2.6.8 and 6.1.1.4'
H H 0.0000 0.0000 'International Tables Vol C Tables 4.2.6.8 and 6.1.1.4'
O O 0.0492 0.0322 'International Tables Vol C Tables 4.2.6.8 and 6.1.1.4'
P P 0.2955 0.4335 'International Tables Vol C Tables 4.2.6.8 and 6.1.1.4'
S S 0.3331 0.5567 'International Tables Vol C Tables 4.2.6.8 and 6.1.1.4'
Ni Ni -3.0029 0.5091 'International Tables Vol C Tables 4.2.6.8 and 6.1.1.4'

loop_
_geom_angle_atom_site_label_1
_geom_angle_atom_site_label_2
_geom_angle_atom_site_label_3
_geom_angle
C1 Ni P2 82.40(6)
C1 Ni P1 81.98(6)
P2 Ni P1 164.38(2)
C1 Ni S1 168.19(6)
P2 Ni S1 89.95(2)
P1 Ni S1 105.52(2)
C31 S1 Ni 111.85(7)
O1 P1 C7 100.54(9)
O1 P1 C10 101.18(8)
C7 P1 C10 106.69(9)
O1 P1 Ni 105.83(5)
C7 P1 Ni 122.71(7)
C10 P1 Ni 116.42(7)
O2 P2 C16 102.50(8)
O2 P2 C13 100.37(8)
C16 P2 C13 108.05(9)
O2 P2 Ni 106.81(5)
C16 P2 Ni 117.78(7)
C13 P2 Ni 118.56(7)
C2 O1 P1 112.06(12)
C6 O2 P2 111.33(11)
C34 O3 C37 116.82(17)
C2 C1 C6 115.96(17)
C2 C1 Ni 122.31(15)
C6 C1 Ni 121.70(15)
C3 C2 O1 118.95(18)
C3 C2 C1 123.23(18)
O1 C2 C1 117.82(17)
C2 C3 C4 118.21(19)
C3 C4 C5 121.23(18)
C6 C5 C4 117.94(18)
C5 C6 C1 123.40(18)
C5 C6 O2 118.96(17)
C1 C6 O2 117.63(16)
C8 C7 C9 110.91(18)
C8 C7 P1 108.66(15)
C9 C7 P1 113.70(15)
C12 C10 C11 112.29(18)
C12 C10 P1 110.21(13)
C11 C10 P1 109.11(14)
C14 C13 C15 111.66(19)
C14 C13 P2 108.81(14)
C15 C13 P2 112.63(15)
C18 C16 C17 111.38(17)
C18 C16 P2 112.74(15)
C17 C16 P2 108.73(14)
C36 C31 C32 116.91(18)
C36 C31 S1 123.20(15)
C32 C31 S1 119.81(16)
C33 C32 C31 121.78(19)
C34 C33 C32 119.85(18)
O3 C34 C33 124.97(19)
O3 C34 C35 115.67(19)
C33 C34 C35 119.36(18)
C36 C35 C34 120.2(2)
C35 C36 C31 121.85(19)
C2 C3 H3 120.9
C4 C3 H3 120.9
C3 C4 H4 119.4
C5 C4 H4 119.4
C6 C5 H5 121.0
C4 C5 H5 121.0
C8 C7 H7 107.8
C9 C7 H7 107.8
P1 C7 H7 107.8
C7 C8 H8A 109.5
C7 C8 H8B 109.5
H8A C8 H8B 109.5
C7 C8 H8C 109.5
H8A C8 H8C 109.5
H8B C8 H8C 109.5
C7 C9 H9A 109.5
C7 C9 H9B 109.5
H9A C9 H9B 109.5
C7 C9 H9C 109.5
H9A C9 H9C 109.5
H9B C9 H9C 109.5
C12 C10 H10 108.4
C11 C10 H10 108.4
P1 C10 H10 108.4
C10 C11 H11A 109.5
C10 C11 H11B 109.5
H11A C11 H11B 109.5
C10 C11 H11C 109.5
H11A C11 H11C 109.5
H11B C11 H11C 109.5
C10 C12 H12A 109.5
C10 C12 H12B 109.5
H12A C12 H12B 109.5
C10 C12 H12C 109.5
H12A C12 H12C 109.5
H12B C12 H12C 109.5
C14 C13 H13 107.9
C15 C13 H13 107.9
P2 C13 H13 107.9
C13 C14 H14A 109.5
C13 C14 H14B 109.5
H14A C14 H14B 109.5
C13 C14 H14C 109.5
H14A C14 H14C 109.5
H14B C14 H14C 109.5
C13 C15 H15A 109.5
C13 C15 H15B 109.5
H15A C15 H15B 109.5
C13 C15 H15C 109.5
H15A C15 H15C 109.5
H15B C15 H15C 109.5
C18 C16 H16 107.9
C17 C16 H16 107.9
P2 C16 H16 107.9
C16 C17 H17A 109.5
C16 C17 H17B 109.5
H17A C17 H17B 109.5
C16 C17 H17C 109.5
H17A C17 H17C 109.5
H17B C17 H17C 109.5
C16 C18 H18A 109.5
C16 C18 H18B 109.5
H18A C18 H18B 109.5
C16 C18 H18C 109.5
H18A C18 H18C 109.5
H18B C18 H18C 109.5
C33 C32 H32 119.1
C31 C32 H32 119.1
C34 C33 H33 120.1
C32 C33 H33 120.1
C36 C35 H35 119.9
C34 C35 H35 119.9
C35 C36 H36 119.1
C31 C36 H36 119.1
O3 C37 H37A 109.5
O3 C37 H37B 109.5
H37A C37 H37B 109.5
O3 C37 H37C 109.5
H37A C37 H37C 109.5
H37B C37 H37C 109.5

loop_
_geom_bond_atom_site_label_1
_geom_bond_atom_site_label_2
_geom_bond_distance
Ni C1 1.8988(19)
Ni P2 2.1377(6)
Ni P1 2.1769(6)
Ni S1 2.2191(6)
S1 C31 1.766(2)
P1 O1 1.6612(14)
P1 C7 1.827(2)
P1 C10 1.829(2)
P2 O2 1.6592(13)
P2 C16 1.826(2)
P2 C13 1.839(2)
O1 C2 1.391(2)
O2 C6 1.396(2)
O3 C34 1.375(2)
O3 C37 1.426(3)
C1 C2 1.391(3)
C1 C6 1.393(3)
C2 C3 1.387(3)
C3 C4 1.390(3)
C4 C5 1.391(3)
C5 C6 1.388(3)
C7 C8 1.529(3)
C7 C9 1.540(3)
C10 C12 1.530(3)
C10 C11 1.532(3)
C13 C14 1.528(3)
C13 C15 1.530(3)
C16 C18 1.532(3)
C16 C17 1.533(3)
C31 C36 1.396(3)
C31 C32 1.399(3)
C32 C33 1.391(3)
C33 C34 1.382(3)
C34 C35 1.394(3)
C35 C36 1.377(3)
C3 H3 0.9500
C4 H4 0.9500
C5 H5 0.9500
C8 H8A 0.9800
C8 H8B 0.9800
C8 H8C 0.9800
C9 H9A 0.9800
C9 H9B 0.9800
C9 H9C 0.9800
C10 H10 1.0000
C11 H11A 0.9800
C11 H11B 0.9800
C11 H11C 0.9800
C12 H12A 0.9800
C12 H12B 0.9800
C12 H12C 0.9800
C13 H13 1.0000
C14 H14A 0.9800
C14 H14B 0.9800
C14 H14C 0.9800
C15 H15A 0.9800
C15 H15B 0.9800
C15 H15C 0.9800
C16 H16 1.0000
C17 H17A 0.9800
C17 H17B 0.9800
C17 H17C 0.9800
C18 H18A 0.9800
C18 H18B 0.9800
C18 H18C 0.9800
C32 H32 0.9500
C33 H33 0.9500
C35 H35 0.9500
C36 H36 0.9500
C37 H37A 0.9800
C37 H37B 0.9800
C37 H37C 0.9800

loop_
_geom_torsion_atom_site_label_1
_geom_torsion_atom_site_label_2
_geom_torsion_atom_site_label_3
_geom_torsion_atom_site_label_4
_geom_torsion
C1 Ni S1 C31 -175.0(3)
P2 Ni S1 C31 -125.60(7)
P1 Ni S1 C31 56.63(7)
C1 Ni P1 O1 0.10(8)
P2 Ni P1 O1 -0.91(12)
S1 Ni P1 O1 170.77(6)
C1 Ni P1 C7 114.19(10)
P2 Ni P1 C7 113.17(12)
S1 Ni P1 C7 -75.14(9)
C1 Ni P1 C10 -111.37(9)
P2 Ni P1 C10 -112.38(11)
S1 Ni P1 C10 59.31(8)
C1 Ni P2 O2 2.92(8)
P1 Ni P2 O2 3.93(12)
S1 Ni P2 O2 -168.07(6)
C1 Ni P2 C16 117.41(9)
P1 Ni P2 C16 118.42(11)
S1 Ni P2 C16 -53.57(7)
C1 Ni P2 C13 -109.32(10)
P1 Ni P2 C13 -108.31(12)
S1 Ni P2 C13 79.70(8)
C7 P1 O1 C2 -129.03(14)
C10 P1 O1 C2 121.43(14)
Ni P1 O1 C2 -0.41(15)
C16 P2 O2 C6 -128.07(13)
C13 P2 O2 C6 120.63(13)
Ni P2 O2 C6 -3.63(13)
P2 Ni C1 C2 179.97(17)
P1 Ni C1 C2 0.24(16)
S1 Ni C1 C2 -130.0(3)
P2 Ni C1 C6 -2.05(15)
P1 Ni C1 C6 178.22(17)
S1 Ni C1 C6 48.0(4)
P1 O1 C2 C3 -179.36(16)
P1 O1 C2 C1 0.6(2)
C6 C1 C2 C3 1.3(3)
Ni C1 C2 C3 179.40(16)
C6 C1 C2 O1 -178.68(17)
Ni C1 C2 O1 -0.6(3)
O1 C2 C3 C4 -179.93(19)
C1 C2 C3 C4 0.1(3)
C2 C3 C4 C5 -1.1(3)
C3 C4 C5 C6 0.6(3)
C4 C5 C6 C1 0.9(3)
C4 C5 C6 O2 -179.25(18)
C2 C1 C6 C5 -1.8(3)
Ni C1 C6 C5 -179.90(15)
C2 C1 C6 O2 178.32(17)
Ni C1 C6 O2 0.2(2)
P2 O2 C6 C5 -177.42(15)
P2 O2 C6 C1 2.5(2)
O1 P1 C7 C8 64.96(16)
C10 P1 C7 C8 170.13(14)
Ni P1 C7 C8 -51.74(17)
O1 P1 C7 C9 -59.07(17)
C10 P1 C7 C9 46.10(18)
Ni P1 C7 C9 -175.77(13)
O1 P1 C10 C12 164.67(14)
C7 P1 C10 C12 59.95(16)
Ni P1 C10 C12 -81.21(15)
O1 P1 C10 C11 -71.60(15)
C7 P1 C10 C11 -176.32(14)
Ni P1 C10 C11 42.52(16)
O2 P2 C13 C14 -67.25(16)
C16 P2 C13 C14 -174.17(15)
Ni P2 C13 C14 48.49(17)
O2 P2 C13 C15 168.40(15)
C16 P2 C13 C15 61.48(17)
Ni P2 C13 C15 -75.87(17)
O2 P2 C16 C18 -49.68(16)
C13 P2 C16 C18 55.76(16)
Ni P2 C16 C18 -166.51(12)
O2 P2 C16 C17 74.34(15)
C13 P2 C16 C17 179.77(14)
Ni P2 C16 C17 -42.50(16)
Ni S1 C31 C36 20.53(18)
Ni S1 C31 C32 -162.76(13)
C36 C31 C32 C33 -0.7(3)
S1 C31 C32 C33 -177.62(15)
C31 C32 C33 C34 -1.5(3)
C37 O3 C34 C33 -12.8(3)
C37 O3 C34 C35 167.81(18)
C32 C33 C34 O3 -177.31(18)
C32 C33 C34 C35 2.1(3)
O3 C34 C35 C36 179.04(18)
C33 C34 C35 C36 -0.4(3)
C34 C35 C36 C31 -1.9(3)
C32 C31 C36 C35 2.4(3)
S1 C31 C36 C35 179.22(16)
